data_4325009
loop_
_publ_author_name
'Shreya Mukherjee'
'Rashmi Bagai'
'Khalil A. Abboud'
'George Christou'

_publ_section_title
;
 Raising the Spin of FeIII7 Disklike Clusters: The Power of Molecular Spin
 Frustration
;
_journal_name_full 'Inorganic Chemistry'
_journal_page_first 3849
_journal_page_last 3851
_journal_paper_doi 10.1021/ic200256j
_journal_volume 50
_journal_year 2011
_chemical_formula_sum 'C24 H67 Cl6.75 Fe7.25 N6 O17'
_chemical_formula_weight 1356.04
_chemical_name_systematic
; 
 ? 
;
_space_group_IT_number 23
_symmetry_cell_setting orthorhombic
_symmetry_space_group_name_Hall 'I 2 2'
_symmetry_space_group_name_H-M 'I 2 2 2'
_atom_sites_solution_hydrogens geom
_atom_sites_solution_primary direct
_atom_sites_solution_secondary difmap
_audit_creation_method SHELXL-97
_cell_angle_alpha 90.00
_cell_angle_beta 90.00
_cell_angle_gamma 90.00
_cell_formula_units_Z 8
_cell_length_a 20.8859(14)
_cell_length_b 21.5851(15)
_cell_length_c 22.6380(16)
_cell_measurement_reflns_used 372
_cell_measurement_temperature 173(2)
_cell_measurement_theta_max 28.0
_cell_measurement_theta_min 2.0
_cell_volume 10205.8(12)
_computing_cell_refinement 'Bruker SMART v5.624 & SAINT 6.36a (Bruker 1998)'
_computing_data_collection 'Bruker SMART v5.624 (Bruker 1998)'
_computing_data_reduction 'Bruker SHELXTL v6.12 (Bruker 2000)'
_computing_molecular_graphics 'Bruker SHELXTL v6.12'
_computing_publication_material 'Bruker SHELXTL v6.12'
_computing_structure_refinement 'Bruker SHELXTL v6.12'
_computing_structure_solution 'Bruker SHELXTL v6.12'
_diffrn_ambient_temperature 173(2)
_diffrn_measured_fraction_theta_full 0.996
_diffrn_measured_fraction_theta_max 0.996
_diffrn_measurement_device_type 'SMART CCD area detector'
_diffrn_measurement_method '\w scans'
_diffrn_radiation_monochromator graphite
_diffrn_radiation_source 'fine-focus sealed tube'
_diffrn_radiation_type MoK\a
_diffrn_radiation_wavelength 0.71073
_diffrn_reflns_av_R_equivalents 0.0462
_diffrn_reflns_av_sigmaI/netI 0.0320
_diffrn_reflns_limit_h_max 23
_diffrn_reflns_limit_h_min -27
_diffrn_reflns_limit_k_max 28
_diffrn_reflns_limit_k_min -22
_diffrn_reflns_limit_l_max 28
_diffrn_reflns_limit_l_min -29
_diffrn_reflns_number 33483
_diffrn_reflns_theta_full 27.50
_diffrn_reflns_theta_max 27.50
_diffrn_reflns_theta_min 1.80
_diffrn_standards_decay_% 1
_diffrn_standards_number 0
_exptl_absorpt_coefficient_mu 2.420
_exptl_absorpt_correction_T_max 0.7580
_exptl_absorpt_correction_T_min 0.6284
_exptl_absorpt_correction_type integration
_exptl_absorpt_process_details 'based on measured indexed crystal faces, Bruker SHELXTL  v6.12 (Bruker 1998)'
_exptl_crystal_colour orange
_exptl_crystal_density_diffrn 1.765
_exptl_crystal_description prisms
_exptl_crystal_F_000 5538
_exptl_crystal_size_max 0.21
_exptl_crystal_size_mid 0.19
_exptl_crystal_size_min 0.13
_refine_diff_density_max 0.674
_refine_diff_density_min -0.468
_refine_diff_density_rms 0.103
_refine_ls_abs_structure_details 'Flack H D (1983), Acta Cryst. A39, 876-881'
_refine_ls_abs_structure_Flack 0.036(16)
_refine_ls_extinction_method none
_refine_ls_goodness_of_fit_ref 1.284
_refine_ls_hydrogen_treatment constr
_refine_ls_matrix_type full
_refine_ls_number_parameters 566
_refine_ls_number_reflns 11605
_refine_ls_number_restraints 0
_refine_ls_restrained_S_all 1.284
_refine_ls_R_factor_all 0.0467
_refine_ls_R_factor_gt 0.0464
_refine_ls_shift/su_max 0.001
_refine_ls_shift/su_mean 0.000
_refine_ls_structure_factor_coef Fsqd
_refine_ls_weighting_details 'calc w=1/[\s^2^(Fo^2^)+(0.0085P)^2^+67.5938P] where P=(Fo^2^+2Fc^2^)/3'
_refine_ls_weighting_scheme calc
_refine_ls_wR_factor_gt 0.1044
_refine_ls_wR_factor_ref 0.1045
_reflns_number_gt 11560
_reflns_number_total 11605
_reflns_threshold_expression I>2\s(I)
_cod_data_source_file ic200256j_si_001_1.cif
_cod_data_source_block rb60
_cod_database_code 4325009

loop_
_symmetry_equiv_pos_as_xyz
'x, y, z'
'-x, -y, z'
'-x, y, -z'
'x, -y, -z'
'x+1/2, y+1/2, z+1/2'
'-x+1/2, -y+1/2, z+1/2'
'-x+1/2, y+1/2, -z+1/2'
'x+1/2, -y+1/2, -z+1/2'

loop_
_atom_site_label
_atom_site_type_symbol
_atom_site_fract_x
_atom_site_fract_y
_atom_site_fract_z
_atom_site_U_iso_or_equiv
_atom_site_adp_type
_atom_site_occupancy
_atom_site_symmetry_multiplicity
_atom_site_calc_flag
_atom_site_refinement_flags
_atom_site_disorder_assembly
_atom_site_disorder_group
Fe1 Fe 0.21775(3) -0.21626(3) 0.70156(3) 0.02069(14) Uani 1 1 d . . .
Fe2 Fe 0.28442(3) -0.07360(3) 0.67347(3) 0.02121(14) Uani 1 1 d . A .
Fe3 Fe 0.27706(4) -0.16989(4) 0.57148(4) 0.02881(18) Uani 1 1 d . A .
Fe4 Fe 0.18093(4) -0.27676(4) 0.56482(3) 0.02496(16) Uani 1 1 d . . .
Fe5 Fe 0.07352(3) -0.26917(3) 0.66046(3) 0.02092(14) Uani 1 1 d . . .
Fe6 Fe 0.07442(4) -0.18486(3) 0.76797(3) 0.02199(15) Uani 1 1 d . . .
Fe7 Fe 0.17702(3) -0.08118(3) 0.76352(3) 0.02049(14) Uani 1 1 d . . .
Fe8 Fe 0.0000 0.0000 0.5000 0.0285(3) Uani 1 4 d S . .
Cl1 Cl 0.27743(7) -0.27997(7) 0.75825(8) 0.0437(4) Uani 1 1 d . . .
Cl2 Cl 0.35904(6) -0.05241(6) 0.74952(6) 0.0317(3) Uani 1 1 d . . .
Cl3 Cl 0.26505(7) -0.34947(7) 0.54471(7) 0.0370(3) Uani 1 1 d . A .
Cl4 Cl 0.1179(3) -0.3228(3) 0.4843(3) 0.0371(11) Uani 0.50 1 d P A 1
O4" O 0.1387(6) -0.3181(8) 0.4936(7) 0.030(3) Uani 0.50 1 d P A 2
Cl5 Cl 0.05460(7) -0.26959(7) 0.83219(6) 0.0330(3) Uani 1 1 d . A .
Cl6 Cl 0.37063(11) 0.0000 0.5000 0.0372(4) Uani 1 2 d S . .
Cl7 Cl 0.0000 -0.3636(2) 0.5000 0.0332(8) Uani 0.50 2 d SP B 1
O7" O 0.0000 -0.5000 0.454(3) 0.14(2) Uiso 0.25 2 d SP C 2
Cl8 Cl 0.06079(7) 0.05840(7) 0.55714(7) 0.0384(3) Uani 1 1 d . . .
Cl9 Cl 0.0000 0.0000 0.84733(10) 0.0333(4) Uani 1 2 d S . .
O1 O 0.23481(16) -0.13385(16) 0.71891(15) 0.0212(7) Uani 1 1 d . A .
O2 O 0.23322(16) -0.22900(18) 0.62230(16) 0.0258(8) Uani 1 1 d . A .
O3 O 0.13203(16) -0.23085(16) 0.71634(15) 0.0213(7) Uani 1 1 d . A .
O4 O 0.32380(19) 0.00396(19) 0.62825(17) 0.0323(9) Uani 1 1 d . . .
O5 O 0.24056(17) -0.08941(18) 0.59499(16) 0.0268(8) Uani 1 1 d . . .
O6 O 0.33758(17) -0.1360(2) 0.6328(2) 0.0338(10) Uani 1 1 d . . .
O7 O 0.21473(18) -0.20807(17) 0.51541(16) 0.0264(8) Uani 1 1 d . A .
O8 O 0.09857(16) -0.23104(19) 0.58536(17) 0.0263(8) Uani 1 1 d . A .
O9 O 0.13938(18) -0.32746(18) 0.62585(17) 0.0273(8) Uani 1 1 d . A .
O10 O 0.01604(15) -0.21032(17) 0.70343(17) 0.0234(7) Uani 1 1 d . A .
O11 O -0.0004(2) -0.1375(2) 0.8134(2) 0.0421(12) Uani 1 1 d . A .
O12 O 0.09215(16) -0.10084(16) 0.73168(17) 0.0239(7) Uani 1 1 d . A .
O13 O 0.14339(18) -0.14886(18) 0.81657(15) 0.0266(8) Uani 1 1 d . A .
O14 O 0.21445(18) -0.02093(16) 0.70610(16) 0.0243(7) Uani 1 1 d . A .
O15 O -0.0948(9) -0.0406(9) 0.9964(9) 0.120(6) Uiso 0.50 1 d P . 4
O16 O -0.0032(6) -0.1590(5) 0.9388(5) 0.057(3) Uiso 0.50 1 d P D 3
O17 O 0.1608(17) -0.4655(19) 0.4849(19) 0.25(2) Uiso 0.50 1 d P . .
O18 O 0.4361(11) 0.0709(12) 0.6498(10) 0.141(7) Uiso 0.50 1 d P E 5
O19 O 0.4963(17) 0.0673(14) 0.5322(10) 0.196(12) Uiso 0.50 1 d P . .
N1 N 0.3608(2) -0.2290(3) 0.5626(3) 0.064(2) Uani 1 1 d . . .
H1D H 0.3480 -0.2670 0.5470 0.077 Uiso 1 1 calc R F 1
N2 N 0.3131(3) -0.1401(3) 0.4857(3) 0.065(2) Uani 1 1 d . . .
H2E H 0.3270 -0.0993 0.4893 0.078 Uiso 0.50 1 calc PR G 1
H2F H 0.3272 -0.0994 0.4891 0.078 Uiso 0.50 1 d PR G 2
N3 N 0.0612(2) -0.3527(2) 0.7115(2) 0.0318(11) Uani 1 1 d . A .
H3C H 0.0456 -0.3423 0.7486 0.038 Uiso 1 1 calc R . .
N4 N -0.0221(2) -0.2983(2) 0.6313(2) 0.0312(11) Uani 1 1 d . A .
H4C H -0.0204 -0.3084 0.5914 0.037 Uiso 1 1 calc R . .
N5 N 0.1480(2) 0.0074(2) 0.8015(2) 0.0291(10) Uani 1 1 d . A .
H5E H 0.1061 0.0037 0.8151 0.035 Uiso 1 1 calc R . .
N6 N 0.2390(2) -0.0763(3) 0.8403(2) 0.0339(11) Uani 1 1 d . A .
H6C H 0.2785 -0.0601 0.8296 0.041 Uiso 1 1 calc R . .
C1 C 0.1931(4) -0.0525(5) 0.5706(4) 0.068(3) Uani 1 1 d . K .
H1A H 0.1801 -0.0697 0.5323 0.101 Uiso 1 1 calc R . .
H1B H 0.2096 -0.0104 0.5649 0.101 Uiso 1 1 calc R . .
H1C H 0.1561 -0.0514 0.5972 0.101 Uiso 1 1 calc R . .
C2 C 0.3890(3) -0.1739(4) 0.6514(4) 0.062(3) Uani 1 1 d . I .
H2A H 0.3915 -0.1724 0.6950 0.074 Uiso 0.50 1 calc PR H 1
H2B H 0.4293 -0.1562 0.6357 0.074 Uiso 0.50 1 calc PR H 1
H2C H 0.3745 -0.2093 0.6757 0.074 Uiso 0.50 1 d PR H 2
H2D H 0.4222 -0.1501 0.6729 0.074 Uiso 0.50 1 d PR H 2
C3 C 0.3849(6) -0.2398(5) 0.6328(5) 0.030(2) Uiso 0.50 1 d P I 1
H3A H 0.3530 -0.2632 0.6563 0.035 Uiso 0.50 1 calc PR I 1
H3B H 0.4270 -0.2609 0.6350 0.035 Uiso 0.50 1 calc PR I 1
C3' C 0.4142(7) -0.1958(7) 0.5821(6) 0.044(3) Uiso 0.50 1 d P I 2
H3'A H 0.4230 -0.1595 0.5567 0.053 Uiso 0.50 1 calc PR I 2
H3'B H 0.4529 -0.2223 0.5840 0.053 Uiso 0.50 1 calc PR I 2
C4' C 0.4087(6) -0.2070(6) 0.5299(6) 0.038(3) Uiso 0.50 1 d P I 1
H4'A H 0.4392 -0.2401 0.5189 0.046 Uiso 0.50 1 calc PR I 1
H4'B H 0.4320 -0.1736 0.5508 0.046 Uiso 0.50 1 calc PR I 1
C4 C 0.3698(7) -0.2271(7) 0.4858(6) 0.044(3) Uiso 0.50 1 d P I 2
H4A H 0.4115 -0.2460 0.4751 0.053 Uiso 0.50 1 calc PR I 2
H4B H 0.3356 -0.2523 0.4674 0.053 Uiso 0.50 1 calc PR I 2
C5 C 0.3678(4) -0.1778(6) 0.4669(5) 0.101(5) Uani 1 1 d . I .
H5A H 0.3973 -0.1524 0.4429 0.121 Uiso 0.50 1 calc PR J 1
H5B H 0.3526 -0.2127 0.4423 0.121 Uiso 0.50 1 calc PR J 1
H5C H 0.3666 -0.1817 0.4234 0.121 Uiso 0.50 1 d PR J 2
H5D H 0.4078 -0.1558 0.4773 0.121 Uiso 0.50 1 d PR J 2
C6 C 0.2590(5) -0.1411(4) 0.4437(3) 0.070(3) Uani 1 1 d . A .
H6A H 0.2751 -0.1400 0.4026 0.084 Uiso 1 1 calc R . .
H6B H 0.2314 -0.1043 0.4499 0.084 Uiso 1 1 calc R . .
C7 C 0.2208(4) -0.2000(3) 0.4541(3) 0.0441(16) Uani 1 1 d . . .
H7A H 0.1779 -0.1965 0.4356 0.053 Uiso 1 1 calc R A .
H7B H 0.2432 -0.2359 0.4364 0.053 Uiso 1 1 calc R . .
C8 C 0.0701(4) -0.1865(5) 0.5502(4) 0.070(3) Uani 1 1 d . . .
H8A H 0.0312 -0.1712 0.5695 0.105 Uiso 1 1 calc R A .
H8B H 0.0590 -0.2046 0.5119 0.105 Uiso 1 1 calc R . .
H8C H 0.1000 -0.1520 0.5443 0.105 Uiso 1 1 calc R . .
C9 C 0.1595(3) -0.3793(3) 0.6591(3) 0.0437(16) Uani 1 1 d . . .
H9A H 0.2063 -0.3773 0.6655 0.052 Uiso 1 1 calc R A .
H9B H 0.1497 -0.4178 0.6373 0.052 Uiso 1 1 calc R . .
C10 C 0.1254(3) -0.3799(3) 0.7181(3) 0.0474(17) Uani 1 1 d . A .
H10A H 0.1217 -0.4230 0.7326 0.057 Uiso 1 1 calc R . .
H10B H 0.1503 -0.3558 0.7473 0.057 Uiso 1 1 calc R . .
C11 C 0.0136(4) -0.3920(3) 0.6813(3) 0.0477(18) Uani 1 1 d . . .
H11A H -0.0001 -0.4260 0.7077 0.057 Uiso 1 1 calc R A .
H11B H 0.0327 -0.4105 0.6453 0.057 Uiso 1 1 calc R . .
C12 C -0.0433(3) -0.3525(3) 0.6647(3) 0.0446(16) Uani 1 1 d . A .
H12A H -0.0736 -0.3771 0.6406 0.053 Uiso 1 1 calc R . .
H12B H -0.0659 -0.3389 0.7009 0.053 Uiso 1 1 calc R . .
C13 C -0.0658(3) -0.2450(3) 0.6392(3) 0.0387(15) Uani 1 1 d . . .
H13A H -0.1108 -0.2594 0.6381 0.046 Uiso 1 1 calc R A .
H13B H -0.0596 -0.2148 0.6068 0.046 Uiso 1 1 calc R . .
C14 C -0.0518(2) -0.2144(3) 0.6982(3) 0.0335(13) Uani 1 1 d . A .
H14A H -0.0712 -0.1726 0.6996 0.040 Uiso 1 1 calc R . .
H14B H -0.0698 -0.2394 0.7309 0.040 Uiso 1 1 calc R . .
C15 C -0.0486(8) -0.1502(8) 0.8514(8) 0.059(4) Uiso 0.50 1 d P A 4
H15A H -0.0717 -0.1119 0.8607 0.088 Uiso 0.50 1 calc PR A 4
H15B H -0.0309 -0.1679 0.8878 0.088 Uiso 0.50 1 calc PR A 4
H15C H -0.0780 -0.1800 0.8333 0.088 Uiso 0.50 1 calc PR A 4
C16 C 0.0577(4) -0.0739(4) 0.6855(3) 0.058(2) Uani 1 1 d . . .
H16A H 0.0758 -0.0331 0.6764 0.088 Uiso 1 1 calc R A .
H16B H 0.0128 -0.0692 0.6972 0.088 Uiso 1 1 calc R . .
H16C H 0.0604 -0.1004 0.6504 0.088 Uiso 1 1 calc R . .
C17 C 0.1812(4) -0.1726(3) 0.8630(3) 0.0431(16) Uani 1 1 d . . .
H17A H 0.1862 -0.2179 0.8585 0.052 Uiso 1 1 calc R A .
H17B H 0.1601 -0.1644 0.9014 0.052 Uiso 1 1 calc R . .
C18 C 0.2469(3) -0.1410(3) 0.8612(3) 0.0416(15) Uani 1 1 d . A .
H18A H 0.2662 -0.1411 0.9011 0.050 Uiso 1 1 calc R . .
H18B H 0.2757 -0.1638 0.8342 0.050 Uiso 1 1 calc R . .
C19 C 0.2080(4) -0.0354(3) 0.8838(3) 0.0439(16) Uani 1 1 d . . .
H19A H 0.2380 -0.0260 0.9165 0.053 Uiso 1 1 calc R A .
H19B H 0.1696 -0.0557 0.9006 0.053 Uiso 1 1 calc R . .
C20 C 0.1895(4) 0.0233(3) 0.8523(3) 0.0461(17) Uani 1 1 d . A .
H20A H 0.1663 0.0512 0.8797 0.055 Uiso 1 1 calc R . .
H20B H 0.2283 0.0451 0.8383 0.055 Uiso 1 1 calc R . .
C21 C 0.1491(3) 0.0544(3) 0.7536(3) 0.0394(15) Uani 1 1 d . . .
H21A H 0.1500 0.0966 0.7706 0.047 Uiso 1 1 calc R A .
H21B H 0.1103 0.0505 0.7287 0.047 Uiso 1 1 calc R . .
C22 C 0.2088(3) 0.0435(3) 0.7163(3) 0.0330(13) Uani 1 1 d . A .
H22A H 0.2051 0.0659 0.6783 0.040 Uiso 1 1 calc R . .
H22B H 0.2471 0.0591 0.7374 0.040 Uiso 1 1 calc R . .
C23 C 0.3683(7) 0.0498(7) 0.6448(6) 0.046(3) Uiso 0.50 1 d P K 6
H23A H 0.3750 0.0783 0.6117 0.069 Uiso 0.50 1 calc PR K 6
H23B H 0.4090 0.0302 0.6553 0.069 Uiso 0.50 1 calc PR K 6
H23C H 0.3518 0.0728 0.6789 0.069 Uiso 0.50 1 calc PR K 6
C24 C -0.1024(6) -0.1058(6) 1.0042(6) 0.037(3) Uiso 0.50 1 d P . 4
C25 C -0.0513(10) -0.1242(11) 0.9679(9) 0.078(6) Uiso 0.50 1 d P D 3
C26 C 0.1384(10) -0.4613(10) 0.4420(9) 0.058(4) Uiso 0.50 1 d P . .
C27 C 0.4837(18) 0.0325(17) 0.6416(15) 0.146(13) Uiso 0.50 1 d P . 5
O20 O 0.0931(13) -0.4774(13) 0.4307(12) 0.173(10) Uiso 0.50 1 d P . .
C28 C 0.1513(8) -0.4459(8) 0.4623(9) 0.046(4) Uiso 0.50 1 d P . .

loop_
_atom_site_aniso_label
_atom_site_aniso_U_11
_atom_site_aniso_U_22
_atom_site_aniso_U_33
_atom_site_aniso_U_23
_atom_site_aniso_U_13
_atom_site_aniso_U_12
Fe1 0.0177(3) 0.0165(3) 0.0278(3) -0.0012(3) -0.0049(3) 0.0021(3)
Fe2 0.0194(3) 0.0193(3) 0.0249(3) -0.0038(3) 0.0010(3) -0.0012(3)
Fe3 0.0215(4) 0.0297(4) 0.0352(4) -0.0153(3) 0.0066(3) -0.0052(3)
Fe4 0.0255(4) 0.0195(3) 0.0298(4) -0.0057(3) 0.0019(3) 0.0004(3)
Fe5 0.0187(3) 0.0187(3) 0.0254(3) 0.0003(3) -0.0013(3) -0.0016(3)
Fe6 0.0214(3) 0.0200(3) 0.0245(4) -0.0004(3) 0.0006(3) -0.0026(3)
Fe7 0.0216(3) 0.0189(3) 0.0211(3) -0.0024(3) 0.0008(3) -0.0035(3)
Fe8 0.0258(8) 0.0234(8) 0.0362(9) 0.000 0.000 0.000
Cl1 0.0360(7) 0.0307(7) 0.0643(10) 0.0089(7) -0.0197(7) 0.0087(6)
Cl2 0.0270(6) 0.0297(6) 0.0385(7) -0.0023(5) -0.0097(5) -0.0035(5)
Cl3 0.0323(7) 0.0273(7) 0.0513(9) -0.0100(6) 0.0061(6) 0.0082(5)
Cl4 0.045(3) 0.0343(19) 0.0321(18) -0.0110(14) -0.016(2) -0.007(2)
O4" 0.019(6) 0.035(5) 0.037(8) -0.011(5) -0.001(5) -0.013(5)
Cl5 0.0374(7) 0.0325(7) 0.0292(7) 0.0080(5) 0.0026(5) -0.0074(6)
Cl6 0.0420(11) 0.0422(11) 0.0273(9) 0.0008(8) 0.000 0.000
Cl7 0.0242(17) 0.046(2) 0.0298(18) 0.000 0.0014(15) 0.000
Cl8 0.0341(7) 0.0334(7) 0.0476(9) -0.0045(6) -0.0054(6) -0.0015(6)
Cl9 0.0258(9) 0.0265(9) 0.0475(12) 0.000 0.000 0.0030(7)
O1 0.0180(16) 0.0216(18) 0.0242(18) -0.0028(13) -0.0001(13) -0.0011(13)
O2 0.0196(17) 0.0242(19) 0.034(2) -0.0074(15) -0.0011(14) 0.0012(14)
O3 0.0189(16) 0.0174(16) 0.0277(18) 0.0002(13) -0.0036(13) 0.0013(13)
O4 0.034(2) 0.029(2) 0.034(2) -0.0023(17) 0.0075(17) -0.0120(18)
O5 0.0238(18) 0.028(2) 0.0287(19) -0.0042(15) -0.0001(15) -0.0026(15)
O6 0.0164(18) 0.036(2) 0.049(2) -0.0189(19) -0.0021(17) 0.0011(16)
O7 0.0269(17) 0.0271(19) 0.0251(18) -0.0089(14) 0.0011(15) -0.0017(16)
O8 0.0197(16) 0.030(2) 0.0289(19) 0.0048(16) 0.0004(14) -0.0013(15)
O9 0.0258(18) 0.0197(18) 0.036(2) -0.0005(15) 0.0006(16) 0.0047(15)
O10 0.0149(16) 0.0222(18) 0.0330(19) -0.0024(15) -0.0013(14) -0.0004(13)
O11 0.035(2) 0.029(2) 0.063(3) -0.017(2) 0.025(2) -0.0115(18)
O12 0.0238(17) 0.0192(17) 0.0285(18) 0.0021(14) -0.0048(15) 0.0012(13)
O13 0.033(2) 0.029(2) 0.0180(17) 0.0071(15) -0.0026(15) -0.0082(16)
O14 0.0261(17) 0.0190(17) 0.0276(18) -0.0027(14) 0.0039(15) 0.0018(14)
N1 0.019(2) 0.058(4) 0.115(6) -0.057(4) 0.015(3) -0.003(2)
N2 0.072(4) 0.075(5) 0.048(4) -0.040(3) 0.037(3) -0.051(4)
N3 0.037(3) 0.023(2) 0.035(3) 0.0016(19) 0.004(2) -0.005(2)
N4 0.019(2) 0.044(3) 0.030(2) -0.008(2) 0.0001(18) -0.009(2)
N5 0.030(2) 0.022(2) 0.036(2) -0.0111(19) 0.009(2) -0.0074(18)
N6 0.029(2) 0.041(3) 0.031(2) -0.005(2) -0.0068(19) -0.012(2)
C1 0.061(5) 0.082(6) 0.060(5) -0.024(5) -0.028(4) 0.036(5)
C2 0.025(3) 0.051(4) 0.109(7) -0.042(5) -0.018(4) 0.021(3)
C5 0.058(5) 0.157(12) 0.088(7) -0.089(8) 0.048(5) -0.052(7)
C6 0.100(7) 0.073(6) 0.036(4) -0.019(4) 0.019(4) -0.053(5)
C7 0.054(4) 0.047(4) 0.031(3) -0.011(3) 0.005(3) -0.019(3)
C8 0.061(5) 0.081(6) 0.068(5) 0.039(5) 0.016(4) 0.039(5)
C9 0.040(3) 0.020(3) 0.072(5) 0.007(3) 0.012(3) 0.009(2)
C10 0.048(4) 0.029(3) 0.065(5) 0.014(3) -0.003(3) 0.007(3)
C11 0.056(4) 0.029(3) 0.058(4) -0.003(3) 0.010(3) -0.021(3)
C12 0.027(3) 0.045(4) 0.062(4) -0.007(3) 0.002(3) -0.013(3)
C13 0.020(3) 0.057(4) 0.039(3) 0.004(3) -0.008(2) -0.009(3)
C14 0.013(2) 0.043(3) 0.045(3) -0.002(3) 0.001(2) 0.001(2)
C16 0.078(6) 0.043(4) 0.055(4) 0.022(3) -0.032(4) -0.023(4)
C17 0.058(4) 0.041(4) 0.030(3) 0.009(3) -0.016(3) -0.016(3)
C18 0.035(3) 0.051(4) 0.039(3) 0.011(3) -0.016(3) -0.006(3)
C19 0.056(4) 0.049(4) 0.027(3) -0.014(3) -0.003(3) -0.016(3)
C20 0.057(4) 0.041(4) 0.041(3) -0.016(3) 0.005(3) -0.016(3)
C21 0.034(3) 0.018(3) 0.066(4) -0.007(3) 0.017(3) 0.004(2)
C22 0.040(3) 0.020(3) 0.039(3) 0.003(2) 0.011(3) 0.001(2)

loop_
_atom_type_symbol
_atom_type_description
_atom_type_scat_dispersion_real
_atom_type_scat_dispersion_imag
_atom_type_scat_source
C C 0.0033 0.0016 'International Tables Vol C Tables 4.2.6.8 and 6.1.1.4'
H H 0.0000 0.0000 'International Tables Vol C Tables 4.2.6.8 and 6.1.1.4'
N N 0.0061 0.0033 'International Tables Vol C Tables 4.2.6.8 and 6.1.1.4'
O O 0.0106 0.0060 'International Tables Vol C Tables 4.2.6.8 and 6.1.1.4'
Cl Cl 0.1484 0.1585 'International Tables Vol C Tables 4.2.6.8 and 6.1.1.4'
Fe Fe 0.3463 0.8444 'International Tables Vol C Tables 4.2.6.8 and 6.1.1.4'

loop_
_geom_angle_atom_site_label_1
_geom_angle_atom_site_label_2
_geom_angle_atom_site_label_3
_geom_angle
_geom_angle_site_symmetry_1
_geom_angle_site_symmetry_3
O2 Fe1 O3 108.70(16) . .
O2 Fe1 O1 108.37(16) . .
O3 Fe1 O1 108.11(15) . .
O2 Fe1 Cl1 111.46(13) . .
O3 Fe1 Cl1 109.16(12) . .
O1 Fe1 Cl1 110.95(12) . .
O1 Fe2 O6 95.13(17) . .
O1 Fe2 O14 78.22(15) . .
O6 Fe2 O14 167.06(16) . .
O1 Fe2 O5 96.29(15) . .
O6 Fe2 O5 74.38(16) . .
O14 Fe2 O5 95.14(15) . .
O1 Fe2 O4 168.91(16) . .
O6 Fe2 O4 95.46(18) . .
O14 Fe2 O4 90.74(16) . .
O5 Fe2 O4 83.43(16) . .
O1 Fe2 Cl2 95.43(11) . .
O6 Fe2 Cl2 95.77(12) . .
O14 Fe2 Cl2 95.91(12) . .
O5 Fe2 Cl2 165.29(12) . .
O4 Fe2 Cl2 86.75(12) . .
O2 Fe3 O5 103.66(16) . .
O2 Fe3 O7 78.37(15) . .
O5 Fe3 O7 106.47(16) . .
O2 Fe3 O6 97.22(18) . .
O5 Fe3 O6 74.72(16) . .
O7 Fe3 O6 175.58(18) . .
O2 Fe3 N1 92.8(2) . .
O5 Fe3 N1 148.62(19) . .
O7 Fe3 N1 102.89(19) . .
O6 Fe3 N1 76.9(2) . .
O2 Fe3 N2 151.93(19) . .
O5 Fe3 N2 96.6(2) . .
O7 Fe3 N2 77.34(19) . .
O6 Fe3 N2 106.9(2) . .
N1 Fe3 N2 79.2(3) . .
O9 Fe4 O7 165.58(15) . .
O9 Fe4 O2 94.09(16) . .
O7 Fe4 O2 77.65(15) . .
O9 Fe4 O8 74.71(15) . .
O7 Fe4 O8 93.84(16) . .
O2 Fe4 O8 93.63(15) . .
O9 Fe4 O4" 96.9(5) . .
O7 Fe4 O4" 92.0(5) . .
O2 Fe4 O4" 168.7(4) . .
O8 Fe4 O4" 91.5(4) . .
O9 Fe4 Cl3 95.31(12) . .
O7 Fe4 Cl3 96.95(12) . .
O2 Fe4 Cl3 93.50(11) . .
O8 Fe4 Cl3 168.12(12) . .
O4" Fe4 Cl3 83.2(4) . .
O9 Fe4 Cl4 93.4(2) . .
O7 Fe4 Cl4 94.26(19) . .
O2 Fe4 Cl4 171.7(2) . .
O8 Fe4 Cl4 85.00(19) . .
O4" Fe4 Cl4 6.8(5) . .
Cl3 Fe4 Cl4 89.27(16) . .
O3 Fe5 O8 102.60(15) . .
O3 Fe5 O10 77.91(14) . .
O8 Fe5 O10 108.39(16) . .
O3 Fe5 O9 95.12(15) . .
O8 Fe5 O9 75.14(16) . .
O10 Fe5 O9 172.67(16) . .
O3 Fe5 N3 94.73(17) . .
O8 Fe5 N3 147.90(18) . .
O10 Fe5 N3 101.50(17) . .
O9 Fe5 N3 76.59(17) . .
O3 Fe5 N4 152.82(17) . .
O8 Fe5 N4 95.85(17) . .
O10 Fe5 N4 77.41(17) . .
O9 Fe5 N4 108.92(18) . .
N3 Fe5 N4 79.3(2) . .
O3 Fe6 O13 94.84(16) . .
O3 Fe6 O10 78.25(14) . .
O13 Fe6 O10 166.04(15) . .
O3 Fe6 O12 95.74(15) . .
O13 Fe6 O12 74.93(15) . .
O10 Fe6 O12 93.54(15) . .
O3 Fe6 O11 170.42(17) . .
O13 Fe6 O11 94.42(17) . .
O10 Fe6 O11 92.18(17) . .
O12 Fe6 O11 84.29(16) . .
O3 Fe6 Cl5 94.74(11) . .
O13 Fe6 Cl5 95.13(11) . .
O10 Fe6 Cl5 97.51(12) . .
O12 Fe6 Cl5 166.11(12) . .
O11 Fe6 Cl5 86.89(13) . .
O1 Fe7 O12 104.13(15) . .
O1 Fe7 O14 78.44(14) . .
O12 Fe7 O14 104.80(16) . .
O1 Fe7 O13 95.86(16) . .
O12 Fe7 O13 75.36(15) . .
O14 Fe7 O13 174.19(16) . .
O1 Fe7 N6 94.26(17) . .
O12 Fe7 N6 147.60(17) . .
O14 Fe7 N6 104.88(18) . .
O13 Fe7 N6 76.43(17) . .
O1 Fe7 N5 152.99(16) . .
O12 Fe7 N5 94.77(16) . .
O14 Fe7 N5 78.18(16) . .
O13 Fe7 N5 107.62(17) . .
N6 Fe7 N5 78.9(2) . .
Cl8 Fe8 Cl8 108.27(9) 4_556 3_556
Cl8 Fe8 Cl8 109.79(8) 4_556 .
Cl8 Fe8 Cl8 110.36(8) 3_556 .
Cl8 Fe8 Cl8 110.36(8) 4_556 2
Cl8 Fe8 Cl8 109.79(8) 3_556 2
Cl8 Fe8 Cl8 108.27(9) . 2
Fe1 O1 Fe7 123.50(18) . .
Fe1 O1 Fe2 128.89(19) . .
Fe7 O1 Fe2 102.33(17) . .
Fe1 O2 Fe3 124.0(2) . .
Fe1 O2 Fe4 128.2(2) . .
Fe3 O2 Fe4 102.21(17) . .
Fe1 O3 Fe5 124.31(19) . .
Fe1 O3 Fe6 128.29(19) . .
Fe5 O3 Fe6 102.64(15) . .
C23 O4 Fe2 132.9(7) . .
C1 O5 Fe3 132.5(4) . .
C1 O5 Fe2 125.1(4) . .
Fe3 O5 Fe2 102.14(18) . .
C2 O6 Fe2 133.1(4) . .
C2 O6 Fe3 118.1(4) . .
Fe2 O6 Fe3 102.49(17) . .
C7 O7 Fe4 132.9(4) . .
C7 O7 Fe3 121.2(4) . .
Fe4 O7 Fe3 100.48(17) . .
C8 O8 Fe5 132.6(4) . .
C8 O8 Fe4 124.7(4) . .
Fe5 O8 Fe4 102.71(17) . .
C9 O9 Fe4 133.2(4) . .
C9 O9 Fe5 119.2(4) . .
Fe4 O9 Fe5 103.09(17) . .
C14 O10 Fe6 133.7(4) . .
C14 O10 Fe5 121.1(3) . .
Fe6 O10 Fe5 99.53(15) . .
C15 O11 Fe6 139.1(8) . .
C16 O12 Fe7 130.6(4) . .
C16 O12 Fe6 125.7(4) . .
Fe7 O12 Fe6 102.13(16) . .
C17 O13 Fe6 133.0(4) . .
C17 O13 Fe7 120.8(4) . .
Fe6 O13 Fe7 101.98(16) . .
C22 O14 Fe2 133.1(3) . .
C22 O14 Fe7 120.0(3) . .
Fe2 O14 Fe7 99.01(16) . .
C24 O15 O15 166(2) . 4_557
C28 O17 C26 33(3) . .
C28 O17 O17 149(7) . 4_546
C26 O17 O17 117(5) . 4_546
C4' N1 C3' 52.6(8) . .
C4' N1 C3 110.4(8) . .
C3' N1 C3 62.2(8) . .
C4' N1 C4 50.1(8) . .
C3' N1 C4 102.5(9) . .
C3 N1 C4 155.4(7) . .
C4' N1 Fe3 116.4(7) . .
C3' N1 Fe3 108.1(7) . .
C3 N1 Fe3 103.5(5) . .
C4 N1 Fe3 99.5(6) . .
C4' N1 H1D 108.7 . .
C3' N1 H1D 143.1 . .
C3 N1 H1D 108.7 . .
C4 N1 H1D 71.1 . .
Fe3 N1 H1D 108.7 . .
C5 N2 C6 113.7(6) . .
C5 N2 Fe3 111.3(7) . .
C6 N2 Fe3 107.7(4) . .
C5 N2 H2E 108.0 . .
C6 N2 H2E 108.0 . .
Fe3 N2 H2E 108.0 . .
C5 N2 H2F 107.6 . .
C6 N2 H2F 108.0 . .
Fe3 N2 H2F 108.4 . .
H2E N2 H2F 0.4 . .
C10 N3 C11 115.7(5) . .
C10 N3 Fe5 106.2(4) . .
C11 N3 Fe5 108.2(4) . .
C10 N3 H3C 108.8 . .
C11 N3 H3C 108.8 . .
Fe5 N3 H3C 108.8 . .
C12 N4 C13 111.8(5) . .
C12 N4 Fe5 110.4(4) . .
C13 N4 Fe5 107.7(3) . .
C12 N4 H4C 109.0 . .
C13 N4 H4C 109.0 . .
Fe5 N4 H4C 109.0 . .
C20 N5 C21 113.6(5) . .
C20 N5 Fe7 110.3(4) . .
C21 N5 Fe7 107.8(3) . .
C20 N5 H5E 108.4 . .
C21 N5 H5E 108.4 . .
Fe7 N5 H5E 108.4 . .
C19 N6 C18 113.6(5) . .
C19 N6 Fe7 107.7(4) . .
C18 N6 Fe7 106.1(3) . .
C19 N6 H6C 109.8 . .
C18 N6 H6C 109.8 . .
Fe7 N6 H6C 109.8 . .
O5 C1 H1A 109.5 . .
O5 C1 H1B 109.5 . .
H1A C1 H1B 109.5 . .
O5 C1 H1C 109.5 . .
H1A C1 H1C 109.5 . .
H1B C1 H1C 109.5 . .
O6 C2 C3 115.2(7) . .
O6 C2 C3' 97.0(8) . .
C3 C2 C3' 59.8(7) . .
O6 C2 H2A 108.5 . .
C3 C2 H2A 108.5 . .
C3' C2 H2A 154.5 . .
O6 C2 H2B 108.5 . .
C3 C2 H2B 108.5 . .
C3' C2 H2B 61.3 . .
H2A C2 H2B 107.5 . .
O6 C2 H2C 112.3 . .
C3 C2 H2C 53.1 . .
C3' C2 H2C 112.8 . .
H2A C2 H2C 59.1 . .
H2B C2 H2C 139.2 . .
O6 C2 H2D 112.2 . .
C3 C2 H2D 132.5 . .
C3' C2 H2D 112.2 . .
H2A C2 H2D 56.9 . .
H2B C2 H2D 51.9 . .
H2C C2 H2D 109.8 . .
C2 C3 N1 98.7(8) . .
C2 C3 H2C 41.6 . .
N1 C3 H2C 129.6 . .
C2 C3 H3A 112.0 . .
N1 C3 H3A 112.0 . .
H2C C3 H3A 73.9 . .
C2 C3 H3B 112.0 . .
N1 C3 H3B 112.0 . .
H2C C3 H3B 112.0 . .
H3A C3 H3B 109.7 . .
N1 C3' C2 100.7(9) . .
N1 C3' H3'A 111.6 . .
C2 C3' H3'A 111.6 . .
N1 C3' H3'B 111.6 . .
C2 C3' H3'B 111.6 . .
H3'A C3' H3'B 109.4 . .
N1 C4' C5 102.2(9) . .
N1 C4' H4'A 111.3 . .
C5 C4' H4'A 111.3 . .
N1 C4' H4'B 111.3 . .
C5 C4' H4'B 111.3 . .
H4'A C4' H4'B 109.2 . .
C5 C4 N1 112.8(12) . .
C5 C4 H4A 109.0 . .
N1 C4 H4A 109.0 . .
C5 C4 H4B 109.0 . .
N1 C4 H4B 109.0 . .
H4A C4 H4B 107.8 . .
C4 C5 N2 116.0(11) . .
C4 C5 C4' 49.9(11) . .
N2 C5 C4' 109.8(7) . .
C4 C5 H5A 134.0 . .
N2 C5 H5A 109.7 . .
C4' C5 H5A 109.7 . .
C4 C5 H5B 61.0 . .
N2 C5 H5B 109.7 . .
C4' C5 H5B 109.7 . .
H5A C5 H5B 108.2 . .
C4 C5 H5C 107.1 . .
N2 C5 H5C 108.4 . .
C4' C5 H5C 141.4 . .
H5A C5 H5C 60.9 . .
H5B C5 H5C 50.7 . .
C4 C5 H5D 109.0 . .
N2 C5 H5D 108.8 . .
C4' C5 H5D 64.8 . .
H5A C5 H5D 48.4 . .
H5B C5 H5D 140.3 . .
H5C C5 H5D 107.3 . .
N2 C6 C7 108.3(7) . .
N2 C6 H6A 110.0 . .
C7 C6 H6A 110.0 . .
N2 C6 H6B 110.0 . .
C7 C6 H6B 110.0 . .
H6A C6 H6B 108.4 . .
O7 C7 C6 107.7(5) . .
O7 C7 H7A 110.2 . .
C6 C7 H7A 110.2 . .
O7 C7 H7B 110.2 . .
C6 C7 H7B 110.2 . .
H7A C7 H7B 108.5 . .
O8 C8 H8A 109.5 . .
O8 C8 H8B 109.5 . .
H8A C8 H8B 109.5 . .
O8 C8 H8C 109.5 . .
H8A C8 H8C 109.5 . .
H8B C8 H8C 109.5 . .
O9 C9 C10 109.7(5) . .
O9 C9 H9A 109.7 . .
C10 C9 H9A 109.7 . .
O9 C9 H9B 109.7 . .
C10 C9 H9B 109.7 . .
H9A C9 H9B 108.2 . .
N3 C10 C9 109.6(6) . .
N3 C10 H10A 109.7 . .
C9 C10 H10A 109.7 . .
N3 C10 H10B 109.7 . .
C9 C10 H10B 109.7 . .
H10A C10 H10B 108.2 . .
N3 C11 C12 108.8(5) . .
N3 C11 H11A 109.9 . .
C12 C11 H11A 109.9 . .
N3 C11 H11B 109.9 . .
C12 C11 H11B 109.9 . .
H11A C11 H11B 108.3 . .
N4 C12 C11 110.0(5) . .
N4 C12 H12A 109.7 . .
C11 C12 H12A 109.7 . .
N4 C12 H12B 109.7 . .
C11 C12 H12B 109.7 . .
H12A C12 H12B 108.2 . .
N4 C13 C14 109.0(5) . .
N4 C13 H13A 109.9 . .
C14 C13 H13A 109.9 . .
N4 C13 H13B 109.9 . .
C14 C13 H13B 109.9 . .
H13A C13 H13B 108.3 . .
O10 C14 C13 107.0(4) . .
O10 C14 H14A 110.3 . .
C13 C14 H14A 110.3 . .
O10 C14 H14B 110.3 . .
C13 C14 H14B 110.3 . .
H14A C14 H14B 108.6 . .
O11 C15 H15A 109.5 . .
O11 C15 H15B 109.5 . .
H15A C15 H15B 109.5 . .
O11 C15 H15C 109.5 . .
H15A C15 H15C 109.5 . .
H15B C15 H15C 109.5 . .
O12 C16 H16A 109.5 . .
O12 C16 H16B 109.5 . .
H16A C16 H16B 109.5 . .
O12 C16 H16C 109.5 . .
H16A C16 H16C 109.5 . .
H16B C16 H16C 109.5 . .
O13 C17 C18 108.6(5) . .
O13 C17 H17A 110.0 . .
C18 C17 H17A 110.0 . .
O13 C17 H17B 110.0 . .
C18 C17 H17B 110.0 . .
H17A C17 H17B 108.3 . .
N6 C18 C17 109.1(5) . .
N6 C18 H18A 109.9 . .
C17 C18 H18A 109.9 . .
N6 C18 H18B 109.9 . .
C17 C18 H18B 109.9 . .
H18A C18 H18B 108.3 . .
N6 C19 C20 107.5(5) . .
N6 C19 H19A 110.2 . .
C20 C19 H19A 110.2 . .
N6 C19 H19B 110.2 . .
C20 C19 H19B 110.2 . .
H19A C19 H19B 108.5 . .
N5 C20 C19 108.9(5) . .
N5 C20 H20A 109.9 . .
C19 C20 H20A 109.9 . .
N5 C20 H20B 109.9 . .
C19 C20 H20B 109.9 . .
H20A C20 H20B 108.3 . .
N5 C21 C22 108.2(5) . .
N5 C21 H21A 110.1 . .
C22 C21 H21A 110.1 . .
N5 C21 H21B 110.1 . .
C22 C21 H21B 110.1 . .
H21A C21 H21B 108.4 . .
O14 C22 C21 108.1(4) . .
O14 C22 H22A 110.1 . .
C21 C22 H22A 110.1 . .
O14 C22 H22B 110.1 . .
C21 C22 H22B 110.1 . .
H22A C22 H22B 108.4 . .
O4 C23 H23A 109.5 . .
O4 C23 H23B 109.5 . .
H23A C23 H23B 109.5 . .
O4 C23 H23C 109.5 . .
H23A C23 H23C 109.5 . .
H23B C23 H23C 109.5 . .
C28 C26 O20 138(4) . .
C28 C26 O17 37(3) . .
O20 C26 O17 126(3) . .
O18 C27 C27 154(4) . 2_655
C26 O20 C28 15.4(15) . .
C26 C28 O17 110(5) . .
C26 C28 O20 26(3) . .
O17 C28 O20 107(4) . .

loop_
_geom_bond_atom_site_label_1
_geom_bond_atom_site_label_2
_geom_bond_distance
_geom_bond_site_symmetry_2
Fe1 O2 1.844(4) .
Fe1 O3 1.848(3) .
Fe1 O1 1.856(4) .
Fe1 Cl1 2.2564(15) .
Fe2 O1 1.955(4) .
Fe2 O6 1.973(4) .
Fe2 O14 1.993(4) .
Fe2 O5 2.028(4) .
Fe2 O4 2.128(4) .
Fe2 Cl2 2.3670(15) .
Fe3 O2 1.947(4) .
Fe3 O5 1.970(4) .
Fe3 O7 1.996(4) .
Fe3 O6 2.015(4) .
Fe3 N1 2.175(6) .
Fe3 N2 2.180(6) .
Fe4 O9 1.964(4) .
Fe4 O7 1.987(4) .
Fe4 O2 1.987(4) .
Fe4 O8 2.037(4) .
Fe4 O4" 2.043(13) .
Fe4 Cl3 2.3995(15) .
Fe4 Cl4 2.458(4) .
Fe5 O3 1.944(3) .
Fe5 O8 1.960(4) .
Fe5 O10 2.000(4) .
Fe5 O9 2.022(4) .
Fe5 N3 2.157(5) .
Fe5 N4 2.195(4) .
Fe6 O3 1.949(4) .
Fe6 O13 1.972(4) .
Fe6 O10 1.981(4) .
Fe6 O12 2.025(4) .
Fe6 O11 2.131(4) .
Fe6 Cl5 2.3727(15) .
Fe7 O1 1.941(4) .
Fe7 O12 1.960(4) .
Fe7 O14 1.998(4) .
Fe7 O13 2.018(4) .
Fe7 N6 2.169(5) .
Fe7 N5 2.183(5) .
Fe8 Cl8 2.2078(15) 4_556
Fe8 Cl8 2.2078(15) 3_556
Fe8 Cl8 2.2078(15) .
Fe8 Cl8 2.2078(15) 2
O4 C23 1.408(15) .
O5 C1 1.386(8) .
O6 C2 1.414(8) .
O7 C7 1.405(7) .
O8 C8 1.383(8) .
O9 C9 1.413(7) .
O10 C14 1.426(6) .
O11 C15 1.353(17) .
O12 C16 1.396(7) .
O13 C17 1.410(7) .
O14 C22 1.416(6) .
O15 C24 1.43(2) .
O15 O15 1.76(4) 4_557
O16 C25 1.42(2) .
O17 C28 0.69(4) .
O17 C26 1.08(4) .
O17 O17 1.64(7) 4_546
O18 C27 1.31(4) .
O19 O19 1.46(5) 3_656
N1 C4' 1.332(14) .
N1 C3' 1.398(15) .
N1 C3 1.685(14) .
N1 C4 1.749(16) .
N1 H1D 0.9300 .
N2 C5 1.465(13) .
N2 C6 1.478(11) .
N2 H2E 0.9300 .
N2 H2F 0.9299 .
N3 C10 1.470(8) .
N3 C11 1.474(8) .
N3 H3C 0.9300 .
N4 C12 1.463(8) .
N4 C13 1.479(8) .
N4 H4C 0.9300 .
N5 C20 1.480(8) .
N5 C21 1.487(8) .
N5 H5E 0.9300 .
N6 C19 1.473(8) .
N6 C18 1.482(9) .
N6 H6C 0.9300 .
C1 H1A 0.9800 .
C1 H1B 0.9800 .
C1 H1C 0.9800 .
C2 C3 1.486(13) .
C2 C3' 1.720(16) .
C2 H2A 0.9900 .
C2 H2B 0.9900 .
C2 H2C 0.9900 .
C2 H2D 0.9900 .
C3 H2C 1.1920 .
C3 H3A 0.9900 .
C3 H3B 0.9900 .
C3' H3'A 0.9900 .
C3' H3'B 0.9900 .
C4' C5 1.777(19) .
C4' H4'A 0.9900 .
C4' H4'B 0.9900 .
C4 C5 1.146(19) .
C4 H4A 0.9900 .
C4 H4B 0.9900 .
C5 H5A 0.9900 .
C5 H5B 0.9900 .
C5 H5C 0.9899 .
C5 H5D 0.9900 .
C6 C7 1.520(10) .
C6 H6A 0.9900 .
C6 H6B 0.9900 .
C7 H7A 0.9900 .
C7 H7B 0.9900 .
C8 H8A 0.9800 .
C8 H8B 0.9800 .
C8 H8C 0.9800 .
C9 C10 1.513(10) .
C9 H9A 0.9900 .
C9 H9B 0.9900 .
C10 H10A 0.9900 .
C10 H10B 0.9900 .
C11 C12 1.511(10) .
C11 H11A 0.9900 .
C11 H11B 0.9900 .
C12 H12A 0.9900 .
C12 H12B 0.9900 .
C13 C14 1.518(9) .
C13 H13A 0.9900 .
C13 H13B 0.9900 .
C14 H14A 0.9900 .
C14 H14B 0.9900 .
C15 H15A 0.9800 .
C15 H15B 0.9800 .
C15 H15C 0.9800 .
C16 H16A 0.9800 .
C16 H16B 0.9800 .
C16 H16C 0.9800 .
C17 C18 1.533(9) .
C17 H17A 0.9900 .
C17 H17B 0.9900 .
C18 H18A 0.9900 .
C18 H18B 0.9900 .
C19 C20 1.504(10) .
C19 H19A 0.9900 .
C19 H19B 0.9900 .
C20 H20A 0.9900 .
C20 H20B 0.9900 .
C21 C22 1.522(8) .
C21 H21A 0.9900 .
C21 H21B 0.9900 .
C22 H22A 0.9900 .
C22 H22B 0.9900 .
C23 H23A 0.9800 .
C23 H23B 0.9800 .
C23 H23C 0.9800 .
C26 C28 0.63(2) .
C26 O20 1.04(3) .
C27 C27 1.56(7) 2_655
O20 C28 1.56(3) .
